data_1518146
loop_
_publ_author_name
'Maeno, Mayaka'
'Tokunaga, Etsuko'
'Yamamoto, Takeshi'
'Suzuki, Toshiya'
'Ogino, Yoshiyuki'
'Ito, Emi'
'Shiro, Motoo'
'Asahi, Toru'
'Shibata, Norio'

_publ_section_title
;
 Self-disproportionation of enantiomers of thalidomide and its fluorinated
 analogue via gravity-driven achiral chromatography: mechanistic rationale
 and implications
;
_journal_issue 2
_journal_name_full 'Chem. Sci.'
_journal_page_first 1043
_journal_paper_doi 10.1039/C4SC03047H
_journal_volume 6
_journal_year 2015
_chemical_formula_moiety 'C13 H9 F N2 O4'
_chemical_formula_sum 'C13 H9 F N2 O4'
_chemical_formula_weight 276.22
_space_group_IT_number 4
_symmetry_cell_setting monoclinic
_symmetry_Int_Tables_number 4
_symmetry_space_group_name_Hall 'P 2yb'
_symmetry_space_group_name_H-M 'P 1 21 1'
_atom_sites_solution_hydrogens geom
_atom_sites_solution_primary direct
_atom_sites_solution_secondary difmap
_cell_angle_alpha 90.0000
_cell_angle_beta 101.237(3)
_cell_angle_gamma 90.0000
_cell_formula_units_Z 2
_cell_length_a 7.1322(4)
_cell_length_b 5.2282(3)
_cell_length_c 15.7662(9)
_cell_measurement_reflns_used 6886
_cell_measurement_temperature 123
_cell_measurement_theta_max 68.15
_cell_measurement_theta_min 5.72
_cell_volume 576.63(6)
_computing_cell_refinement 'RAPID AUTO'
_computing_data_collection 'RAPID AUTO (Rigaku, ????)'
_computing_data_reduction 'RAPID AUTO'
_computing_molecular_graphics 'CrystalStructure 4.0'
_computing_publication_material 'CrystalStructure 4.0 (Rigaku, 2010)'
_computing_structure_refinement 'SHELXL97 (Sheldrick, 2008)'
_computing_structure_solution 'SHELXS97 (Sheldrick, 2008)'
_diffrn_ambient_temperature 123
_diffrn_detector_area_resol_mean 10.000
_diffrn_measured_fraction_theta_full 0.999
_diffrn_measured_fraction_theta_max 0.999
_diffrn_measurement_device_type 'Rigaku R-AXIS RAPID'
_diffrn_measurement_method \w
_diffrn_radiation_type 'Cu K\a'
_diffrn_radiation_wavelength 1.54187
_diffrn_reflns_av_R_equivalents 0.1067
_diffrn_reflns_limit_h_max 8
_diffrn_reflns_limit_h_min -8
_diffrn_reflns_limit_k_max 6
_diffrn_reflns_limit_k_min -6
_diffrn_reflns_limit_l_max 18
_diffrn_reflns_limit_l_min -18
_diffrn_reflns_number 9552
_diffrn_reflns_theta_full 68.21
_diffrn_reflns_theta_max 68.20
_diffrn_standards_number 0
_exptl_absorpt_coefficient_mu 1.124
_exptl_absorpt_correction_type none
_exptl_crystal_colour unknown
_exptl_crystal_density_diffrn 1.591
_exptl_crystal_density_method 'not measured'
_exptl_crystal_description unknown
_exptl_crystal_F_000 284.00
_exptl_crystal_size_max 0.100
_exptl_crystal_size_mid 0.100
_exptl_crystal_size_min 0.100
_refine_diff_density_max 0.220
_refine_diff_density_min -0.190
_refine_ls_abs_structure_details 'Flack, H. D. (1983), Acta Cryst. A39, 876-881.  875 Friedel Pairs'
_refine_ls_abs_structure_Flack -0.1(3)
_refine_ls_extinction_coef 0.0045(12)
_refine_ls_extinction_method SHELXL
_refine_ls_goodness_of_fit_ref 1.050
_refine_ls_hydrogen_treatment refxyz
_refine_ls_number_parameters 218
_refine_ls_number_reflns 2059
_refine_ls_number_restraints 1
_refine_ls_R_factor_gt 0.0501
_refine_ls_shift/su_max 0.000
_refine_ls_structure_factor_coef Fsqd
_refine_ls_weighting_details 'w = 1/[\s^2^(Fo^2^)+(0.0210P)^2^+0.2075P] where P=(Fo^2^+2Fc^2^)/3'
_refine_ls_weighting_scheme calc
_refine_ls_wR_factor_ref 0.1089
_reflns_number_gt 1737
_reflns_number_total 2059
_reflns_threshold_expression F^2^>2.0\s(F^2^)
_cod_data_source_file c4sc03047h2.cif
_cod_data_source_block 20110506
_cod_depositor_comments 'Adding full bibliography for 1518142--1518147.cif.'
_cod_database_code 1518146

loop_
_symmetry_equiv_pos_site_id
_symmetry_equiv_pos_as_xyz
1 +X,+Y,+Z
2 -X,1/2+Y,-Z

loop_
_atom_site_label
_atom_site_type_symbol
_atom_site_fract_x
_atom_site_fract_y
_atom_site_fract_z
_atom_site_U_iso_or_equiv
_atom_site_adp_type
_atom_site_occupancy
_atom_site_symmetry_multiplicity
_atom_site_calc_flag
F1 F 0.3525(3) 0.2986(4) 0.25161(10) 0.0316(5) Uani 1.0 2 d
O2 O 0.3346(3) 0.7394(6) 0.36940(12) 0.0366(6) Uani 1.0 2 d
O3 O 0.6958(3) 0.7421(5) 0.15827(12) 0.0332(6) Uani 1.0 2 d
O4 O 0.1409(4) 0.8900(6) -0.02793(14) 0.0438(7) Uani 1.0 2 d
O5 O 0.4915(3) 0.2425(5) 0.11142(12) 0.0315(6) Uani 1.0 2 d
N6 N 0.4777(3) 0.7006(6) 0.24894(14) 0.0255(7) Uani 1.0 2 d
N7 N 0.3278(4) 0.5840(6) 0.04511(16) 0.0297(7) Uani 1.0 2 d
C8 C 0.4606(4) 0.7913(7) 0.33158(17) 0.0280(8) Uani 1.0 2 d
C9 C 0.6279(5) 0.9631(7) 0.35939(18) 0.0293(8) Uani 1.0 2 d
C10 C 0.6735(5) 1.1100(8) 0.4330(2) 0.0348(9) Uani 1.0 2 d
C11 C 0.8336(5) 1.2655(8) 0.4405(2) 0.0392(9) Uani 1.0 2 d
C12 C 0.9411(5) 1.2745(8) 0.3763(2) 0.0384(9) Uani 1.0 2 d
C13 C 0.8934(5) 1.1242(8) 0.3025(2) 0.0342(9) Uani 1.0 2 d
C14 C 0.7350(4) 0.9693(7) 0.29550(19) 0.0289(8) Uani 1.0 2 d
C15 C 0.6461(4) 0.7954(7) 0.22388(17) 0.0257(7) Uani 1.0 2 d
C16 C 0.1920(4) 0.7790(7) 0.03995(18) 0.0302(8) Uani 1.0 2 d
C17 C 0.1209(5) 0.8360(7) 0.12028(19) 0.0279(8) Uani 1.0 2 d
C18 C 0.1394(5) 0.6129(7) 0.1835(2) 0.0254(7) Uani 1.0 2 d
C19 C 0.3429(5) 0.5191(7) 0.20103(19) 0.0274(8) Uani 1.0 2 d
C20 C 0.4000(4) 0.4354(7) 0.11532(19) 0.0261(8) Uani 1.0 2 d
H21 H 0.594(4) 1.115(7) 0.4765(17) 0.018(8) Uiso 1.0 2 d
H22 H 0.856(5) 1.379(9) 0.489(2) 0.047(11) Uiso 1.0 2 d
H23 H 1.046(5) 1.380(9) 0.382(2) 0.049(11) Uiso 1.0 2 d
H24 H 0.963(4) 1.129(7) 0.2579(17) 0.019(8) Uiso 1.0 2 d
H25 H 0.366(4) 0.548(6) -0.0024(17) 0.013(8) Uiso 1.0 2 d
H26 H -0.013(5) 0.893(7) 0.1017(18) 0.029(9) Uiso 1.0 2 d
H27 H 0.200(5) 0.988(8) 0.148(2) 0.041(10) Uiso 1.0 2 d
H28 H 0.106(4) 0.655(7) 0.2371(18) 0.022(8) Uiso 1.0 2 d
H29 H 0.071(5) 0.475(8) 0.156(2) 0.032(10) Uiso 1.0 2 d

loop_
_atom_site_aniso_label
_atom_site_aniso_U_11
_atom_site_aniso_U_22
_atom_site_aniso_U_33
_atom_site_aniso_U_12
_atom_site_aniso_U_13
_atom_site_aniso_U_23
F1 0.0386(10) 0.0240(12) 0.0317(9) -0.0003(9) 0.0056(7) 0.0045(9)
O2 0.0364(12) 0.0456(17) 0.0292(11) -0.0069(13) 0.0098(9) -0.0005(12)
O3 0.0315(11) 0.0332(16) 0.0378(12) -0.0032(12) 0.0141(9) -0.0054(12)
O4 0.0418(14) 0.0510(19) 0.0390(13) 0.0118(13) 0.0090(10) 0.0195(13)
O5 0.0337(12) 0.0247(15) 0.0371(12) 0.0037(12) 0.0092(9) -0.0023(11)
N6 0.0223(12) 0.0267(17) 0.0278(12) -0.0014(12) 0.0058(10) 0.0002(11)
N7 0.0301(14) 0.0371(19) 0.0232(14) 0.0056(13) 0.0080(11) 0.0010(13)
C8 0.0326(16) 0.026(2) 0.0250(14) 0.0024(15) 0.0054(12) 0.0041(14)
C9 0.0283(16) 0.029(3) 0.0282(16) 0.0049(15) 0.0007(13) 0.0020(15)
C10 0.0372(18) 0.037(3) 0.0282(17) 0.0016(18) 0.0019(14) -0.0022(16)
C11 0.0442(19) 0.033(3) 0.0360(18) -0.0046(19) -0.0022(14) -0.0039(18)
C12 0.0353(18) 0.031(3) 0.0462(19) -0.0096(18) 0.0010(14) -0.0057(18)
C13 0.0317(17) 0.031(3) 0.040(2) -0.0020(16) 0.0086(15) -0.0004(17)
C14 0.0256(16) 0.027(2) 0.0330(16) 0.0022(15) 0.0025(13) 0.0016(15)
C15 0.0246(15) 0.024(2) 0.0288(15) 0.0042(14) 0.0072(12) 0.0009(14)
C16 0.0241(15) 0.030(3) 0.0350(16) -0.0059(16) 0.0034(12) 0.0062(17)
C17 0.0265(17) 0.026(2) 0.0311(17) 0.0011(14) 0.0044(13) 0.0031(15)
C18 0.0265(16) 0.025(2) 0.0254(16) -0.0027(14) 0.0067(13) -0.0004(14)
C19 0.0298(16) 0.0218(19) 0.0299(16) 0.0007(14) 0.0042(13) 0.0039(14)
C20 0.0195(14) 0.027(2) 0.0317(17) -0.0051(14) 0.0053(12) -0.0032(14)

loop_
_atom_type_symbol
_atom_type_description
_atom_type_scat_dispersion_real
_atom_type_scat_dispersion_imag
_atom_type_scat_source
C C 0.0181 0.0091
;
International Tables for Crystallography
(1992, Vol. C, Tables 4.2.6.8 and 6.1.1.4)
;
H H 0.0000 0.0000
;
International Tables for Crystallography
(1992, Vol. C, Table 6.1.1.4)
;
O O 0.0492 0.0322
;
International Tables for Crystallography
(1992, Vol. C, Tables 4.2.6.8 and 6.1.1.4)
;
N N 0.0311 0.0180
;
International Tables for Crystallography
(1992, Vol. C, Tables 4.2.6.8 and 6.1.1.4)
;
F F 0.0727 0.0534
;
International Tables for Crystallography
(1992, Vol. C, Tables 4.2.6.8 and 6.1.1.4)
;

loop_
_geom_angle_atom_site_label_1
_geom_angle_atom_site_label_2
_geom_angle_atom_site_label_3
_geom_angle
_geom_angle_publ_flag
C8 N6 C15 111.6(3) yes
C8 N6 C19 122.1(3) yes
C15 N6 C19 126.2(3) yes
C16 N7 C20 127.5(3) yes
O2 C8 N6 126.0(3) yes
O2 C8 C9 128.6(3) yes
N6 C8 C9 105.4(3) yes
C8 C9 C10 128.9(3) yes
C8 C9 C14 109.0(3) yes
C10 C9 C14 122.0(3) yes
C9 C10 C11 117.0(4) yes
C10 C11 C12 121.4(4) yes
C11 C12 C13 120.9(4) yes
C12 C13 C14 117.5(4) yes
C9 C14 C13 121.2(3) yes
C9 C14 C15 108.9(3) yes
C13 C14 C15 129.8(3) yes
O3 C15 N6 124.7(3) yes
O3 C15 C14 130.2(3) yes
N6 C15 C14 105.0(3) yes
O4 C16 N7 119.2(3) yes
O4 C16 C17 124.4(3) yes
N7 C16 C17 116.4(3) yes
C16 C17 C18 113.8(3) yes
C17 C18 C19 109.1(3) yes
F1 C19 N6 106.8(3) yes
F1 C19 C18 108.2(3) yes
F1 C19 C20 105.9(3) yes
N6 C19 C18 113.5(3) yes
N6 C19 C20 112.2(3) yes
C18 C19 C20 109.8(3) yes
O5 C20 N7 123.7(3) yes
O5 C20 C19 121.1(3) yes
N7 C20 C19 115.1(3) yes
C16 N7 H25 116.1(19) no
C20 N7 H25 116.3(19) no
C9 C10 H21 122.5(17) no
C11 C10 H21 120.4(17) no
C10 C11 H22 116(3) no
C12 C11 H22 122(3) no
C11 C12 H23 120(3) no
C13 C12 H23 119(3) no
C12 C13 H24 122.3(18) no
C14 C13 H24 120.1(18) no
C16 C17 H26 106.2(17) no
C16 C17 H27 106(2) no
C18 C17 H26 112(2) no
C18 C17 H27 110(2) no
H26 C17 H27 108(3) no
C17 C18 H28 114(2) no
C17 C18 H29 109(2) no
C19 C18 H28 108.3(16) no
C19 C18 H29 104(3) no
H28 C18 H29 113(3) no

loop_
_geom_bond_atom_site_label_1
_geom_bond_atom_site_label_2
_geom_bond_distance
_geom_bond_publ_flag
F1 C19 1.396(4) yes
O2 C8 1.203(4) yes
O3 C15 1.190(4) yes
O4 C16 1.209(4) yes
O5 C20 1.209(5) yes
N6 C8 1.414(4) yes
N6 C15 1.424(4) yes
N6 C19 1.453(4) yes
N7 C16 1.398(5) yes
N7 C20 1.368(4) yes
C8 C9 1.490(5) yes
C9 C10 1.377(5) yes
C9 C14 1.378(5) yes
C10 C11 1.388(5) yes
C11 C12 1.384(6) yes
C12 C13 1.391(5) yes
C13 C14 1.377(5) yes
C14 C15 1.492(5) yes
C16 C17 1.484(5) yes
C17 C18 1.523(5) yes
C18 C19 1.506(5) yes
C19 C20 1.548(5) yes
N7 H25 0.87(3) no
C10 H21 0.97(3) no
C11 H22 0.96(4) no
C12 H23 0.92(4) no
C13 H24 0.94(3) no
C17 H26 0.99(3) no
C17 H27 1.02(4) no
C18 H28 0.95(3) no
C18 H29 0.93(4) no

loop_
_geom_contact_atom_site_label_1
_geom_contact_atom_site_label_2
_geom_contact_distance
_geom_contact_publ_flag
_geom_contact_site_symmetry_2
F1 O2 2.978(3) no .
F1 O5 2.609(3) no .
F1 N7 3.554(3) no .
F1 C8 2.906(4) no .
F1 C15 3.417(4) no .
O2 C10 3.108(4) no .
O2 C14 3.501(4) no .
O2 C15 3.503(4) no .
O2 C18 3.062(4) no .
O2 C19 2.905(4) no .
O3 O5 3.012(4) no .
O3 N7 2.989(3) no .
O3 C8 3.483(4) no .
O3 C9 3.496(4) no .
O3 C13 3.146(4) no .
O3 C19 2.968(4) no .
O3 C20 2.631(4) no .
O4 C20 3.540(4) no .
O5 N6 3.245(4) no .
O5 C15 3.457(4) no .
O5 C16 3.572(4) no .
O5 C18 3.530(4) no .
N6 N7 3.241(4) no .
N6 C16 3.544(4) no .
N6 C17 3.014(4) no .
N7 C15 3.439(4) no .
N7 C18 2.780(5) no .
C8 C18 3.080(4) no .
C9 C12 2.735(5) no .
C10 C13 2.821(5) no .
C11 C14 2.738(5) no .
C15 C20 2.895(5) no .
C16 C19 2.897(5) no .
C17 C20 2.901(5) no .
F1 O2 3.479(4) no 1_545
F1 N6 3.254(4) no 1_545
F1 C8 2.973(4) no 1_545
F1 C9 2.919(4) no 1_545
F1 C10 3.441(4) no 1_545
F1 C14 3.186(4) no 1_545
F1 C15 3.443(4) no 1_545
F1 C17 3.396(4) no 1_545
O2 F1 3.479(4) no 1_565
O2 C10 3.199(4) no 2_646
O2 C11 3.441(5) no 2_646
O3 O4 3.146(4) no 2_645
O3 O5 3.016(4) no 1_565
O3 C17 3.240(4) no 1_655
O3 C18 3.183(4) no 1_655
O4 O3 3.146(4) no 2_655
O4 O4 3.513(4) no 2_545
O4 O4 3.513(4) no 2_555
O4 O5 3.512(3) no 1_565
O4 O5 3.247(4) no 2_655
O4 N7 3.453(4) no 2_555
O4 C16 3.104(5) no 2_555
O4 C17 3.596(5) no 2_545
O4 C17 3.160(5) no 2_555
O4 C18 3.075(4) no 2_555
O5 O3 3.016(4) no 1_545
O5 O4 3.512(3) no 1_545
O5 O4 3.247(4) no 2_645
O5 N6 3.581(4) no 1_545
O5 N7 3.111(4) no 2_645
O5 C14 3.393(4) no 1_545
O5 C15 3.011(4) no 1_545
O5 C16 3.281(4) no 1_545
O5 C16 3.595(4) no 2_645
O5 C17 3.416(5) no 1_545
N6 F1 3.254(4) no 1_565
N6 O5 3.581(4) no 1_565
N7 O4 3.453(4) no 2_545
N7 O5 3.111(4) no 2_655
C8 F1 2.973(4) no 1_565
C9 F1 2.919(4) no 1_565
C10 F1 3.441(4) no 1_565
C10 O2 3.199(4) no 2_656
C11 O2 3.441(5) no 2_656
C14 F1 3.186(4) no 1_565
C14 O5 3.393(4) no 1_565
C15 F1 3.443(4) no 1_565
C15 O5 3.011(4) no 1_565
C16 O4 3.104(5) no 2_545
C16 O5 3.281(4) no 1_565
C16 O5 3.595(4) no 2_655
C17 F1 3.396(4) no 1_565
C17 O3 3.240(4) no 1_455
C17 O4 3.160(5) no 2_545
C17 O4 3.596(5) no 2_555
C17 O5 3.416(5) no 1_565
C18 O3 3.183(4) no 1_455
C18 O4 3.075(4) no 2_545
F1 H28 2.54(3) no .
F1 H29 2.45(3) no .
O2 H21 2.99(3) no .
O2 H28 2.43(3) no .
O3 H24 3.00(3) no .
O3 H25 3.26(3) no .
O4 H25 2.39(3) no .
O4 H26 2.50(3) no .
O4 H27 2.78(4) no .
O5 H25 2.44(3) no .
O5 H29 3.44(4) no .
N6 H27 2.74(4) no .
N6 H28 2.63(3) no .
N6 H29 3.21(4) no .
N7 H26 3.19(4) no .
N7 H27 2.92(4) no .
N7 H29 2.83(4) no .
C8 H21 2.85(3) no .
C8 H27 3.28(4) no .
C8 H28 2.77(3) no .
C9 H22 3.21(4) no .
C9 H24 3.24(3) no .
C10 H23 3.25(4) no .
C11 H24 3.27(3) no .
C12 H21 3.29(3) no .
C13 H22 3.29(4) no .
C14 H21 3.29(3) no .
C14 H23 3.20(4) no .
C15 H24 2.82(3) no .
C15 H27 3.33(4) no .
C16 H28 3.35(3) no .
C16 H29 2.69(4) no .
C17 H25 3.22(3) no .
C19 H25 3.25(3) no .
C19 H26 3.34(3) no .
C19 H27 2.72(4) no .
C20 H27 3.31(4) no .
C20 H28 3.31(3) no .
C20 H29 2.56(4) no .
H21 H22 2.30(5) no .
H22 H23 2.36(6) no .
H23 H24 2.34(5) no .
H25 H29 3.59(5) no .
H26 H28 2.47(4) no .
H26 H29 2.38(6) no .
H27 H28 2.41(5) no .
H27 H29 2.84(6) no .
F1 H23 3.31(4) no 1_445
F1 H24 2.94(3) no 1_445
F1 H27 2.40(4) no 1_545
O2 H21 2.47(3) no 2_646
O2 H22 2.92(4) no 2_646
O2 H23 2.82(4) no 1_445
O2 H24 3.53(3) no 1_455
O3 H25 2.89(3) no 2_655
O3 H26 2.54(4) no 1_655
O3 H28 2.98(3) no 1_655
O3 H29 3.02(4) no 1_655
O4 H25 3.55(3) no 2_655
O4 H26 2.92(4) no 2_545
O4 H26 2.95(4) no 2_555
O4 H27 3.48(4) no 2_545
O4 H29 2.32(3) no 2_555
O5 H25 2.39(3) no 2_645
O5 H27 2.63(4) no 1_545
N7 H25 3.42(3) no 2_655
N7 H26 3.06(3) no 2_545
C8 H21 3.26(3) no 2_646
C10 H22 3.55(4) no 2_746
C10 H23 3.41(4) no 2_746
C11 H22 3.04(4) no 2_746
C11 H23 3.42(4) no 2_746
C12 H22 3.11(4) no 2_746
C12 H28 3.34(4) no 1_665
C13 H26 3.57(3) no 1_655
C13 H28 3.16(4) no 1_655
C13 H28 3.42(4) no 1_665
C13 H29 3.38(4) no 1_665
C14 H28 3.39(3) no 1_655
C15 H26 3.42(4) no 1_655
C15 H28 3.32(3) no 1_655
C16 H26 3.09(3) no 2_545
C16 H29 3.44(3) no 2_555
C17 H24 3.05(3) no 1_455
C17 H29 3.42(4) no 1_565
C18 H23 3.54(4) no 1_445
C18 H24 3.15(4) no 1_445
C18 H24 3.29(4) no 1_455
C18 H27 3.35(5) no 1_545
C19 H27 3.02(4) no 1_545
C20 H25 3.35(3) no 2_645
C20 H27 2.84(4) no 1_545
H21 O2 2.47(3) no 2_656
H21 C8 3.26(3) no 2_656
H21 H21 3.09(5) no 2_646
H21 H21 3.09(5) no 2_656
H21 H22 3.58(5) no 2_646
H21 H23 3.29(4) no 2_746
H22 O2 2.92(4) no 2_656
H22 C10 3.55(4) no 2_756
H22 C11 3.04(4) no 2_756
H22 C12 3.11(4) no 2_756
H22 H21 3.58(5) no 2_656
H22 H22 3.30(6) no 2_746
H22 H22 3.30(6) no 2_756
H22 H23 3.29(6) no 2_746
H22 H23 3.30(6) no 2_756
H23 F1 3.31(4) no 1_665
H23 O2 2.82(4) no 1_665
H23 C10 3.41(4) no 2_756
H23 C11 3.42(4) no 2_756
H23 C18 3.54(4) no 1_665
H23 H21 3.29(4) no 2_756
H23 H22 3.30(6) no 2_746
H23 H22 3.29(6) no 2_756
H23 H28 2.80(5) no 1_665
H24 F1 2.94(3) no 1_665
H24 O2 3.53(3) no 1_655
H24 C17 3.05(3) no 1_655
H24 C18 3.29(4) no 1_655
H24 C18 3.15(4) no 1_665
H24 H26 2.79(5) no 1_655
H24 H27 2.74(5) no 1_655
H24 H28 2.72(5) no 1_655
H24 H28 2.97(5) no 1_665
H24 H29 2.63(5) no 1_665
H25 O3 2.89(3) no 2_645
H25 O4 3.55(3) no 2_645
H25 O5 2.39(3) no 2_655
H25 N7 3.42(3) no 2_645
H25 C20 3.35(3) no 2_655
H25 H25 3.23(5) no 2_645
H25 H25 3.23(5) no 2_655
H25 H26 2.81(4) no 2_545
H26 O3 2.54(4) no 1_455
H26 O4 2.95(4) no 2_545
H26 O4 2.92(4) no 2_555
H26 N7 3.06(3) no 2_555
H26 C13 3.57(3) no 1_455
H26 C15 3.42(4) no 1_455
H26 C16 3.09(3) no 2_555
H26 H24 2.79(5) no 1_455
H26 H25 2.81(4) no 2_555
H26 H29 3.19(6) no 1_565
H27 F1 2.40(4) no 1_565
H27 O4 3.48(4) no 2_555
H27 O5 2.63(4) no 1_565
H27 C18 3.35(5) no 1_565
H27 C19 3.02(4) no 1_565
H27 C20 2.84(4) no 1_565
H27 H24 2.74(5) no 1_455
H27 H29 2.72(6) no 1_565
H28 O3 2.98(3) no 1_455
H28 C12 3.34(4) no 1_445
H28 C13 3.42(4) no 1_445
H28 C13 3.16(4) no 1_455
H28 C14 3.39(3) no 1_455
H28 C15 3.32(3) no 1_455
H28 H23 2.80(5) no 1_445
H28 H24 2.97(5) no 1_445
H28 H24 2.72(5) no 1_455
H29 O3 3.02(4) no 1_455
H29 O4 2.32(3) no 2_545
H29 C13 3.38(4) no 1_445
H29 C16 3.44(3) no 2_545
H29 C17 3.42(4) no 1_545
H29 H24 2.63(5) no 1_445
H29 H26 3.19(6) no 1_545
H29 H27 2.72(6) no 1_545

loop_
_geom_torsion_atom_site_label_1
_geom_torsion_atom_site_label_2
_geom_torsion_atom_site_label_3
_geom_torsion_atom_site_label_4
_geom_torsion
_geom_torsion_publ_flag
C8 N6 C15 O3 178.0(3) no
C8 N6 C15 C14 -2.9(4) no
C15 N6 C8 O2 -178.8(3) no
C15 N6 C8 C9 1.9(4) no
C8 N6 C19 F1 -60.5(4) no
C8 N6 C19 C18 58.6(4) no
C8 N6 C19 C20 -176.1(3) no
C19 N6 C8 O2 -2.8(5) no
C19 N6 C8 C9 177.9(3) no
C15 N6 C19 F1 114.9(3) no
C15 N6 C19 C18 -126.0(3) no
C15 N6 C19 C20 -0.7(4) no
C19 N6 C15 O3 2.2(5) no
C19 N6 C15 C14 -178.7(3) no
C16 N7 C20 O5 166.8(3) no
C16 N7 C20 C19 -8.6(5) no
C20 N7 C16 O4 -178.8(3) no
C20 N7 C16 C17 1.5(5) no
O2 C8 C9 C10 -2.9(6) no
O2 C8 C9 C14 -179.3(3) no
N6 C8 C9 C10 176.4(3) no
N6 C8 C9 C14 -0.0(4) no
C8 C9 C10 C11 -176.3(3) no
C8 C9 C14 C13 176.7(3) no
C8 C9 C14 C15 -1.7(4) no
C10 C9 C14 C13 -0.1(5) no
C10 C9 C14 C15 -178.5(3) no
C14 C9 C10 C11 -0.2(5) no
C9 C10 C11 C12 0.8(5) no
C10 C11 C12 C13 -1.0(6) no
C11 C12 C13 C14 0.6(5) no
C12 C13 C14 C9 -0.1(5) no
C12 C13 C14 C15 177.9(3) no
C9 C14 C15 O3 -178.1(3) no
C9 C14 C15 N6 2.8(4) no
C13 C14 C15 O3 3.6(6) no
C13 C14 C15 N6 -175.4(4) no
O4 C16 C17 C18 156.2(3) no
N7 C16 C17 C18 -24.1(4) no
C16 C17 C18 C19 53.1(4) no
C17 C18 C19 F1 -173.8(3) no
C17 C18 C19 N6 67.9(4) no
C17 C18 C19 C20 -58.7(4) no
F1 C19 C20 O5 -21.3(4) no
F1 C19 C20 N7 154.2(3) no
N6 C19 C20 O5 94.8(4) no
N6 C19 C20 N7 -89.7(3) no
C18 C19 C20 O5 -137.9(3) no
C18 C19 C20 N7 37.6(4) no
